data_7709558
loop_
_publ_author_name
'Chong, Julien'
'Besnard, C\'eline'
'Cruz, Carlos M.'
'Piguet, Claude'
'Jim\'enez, Juan Ram\'on'

_publ_section_title
;
 Heteroleptic mer-[Cr(N^N^N)(CN)3] complexes: synthetic challenge,
 structural characterization and photophysical properties.
;
_journal_name_full 'Dalton Transactions'
_journal_paper_doi 10.1039/D2DT00126H
_journal_year 2022
_chemical_formula_moiety 'C26 H15 Cr N6, 3.277(H2 O)'
_chemical_formula_sum 'C26 H21.55 Cr N6 O3.28'
_chemical_formula_weight 522.45
_space_group_crystal_system triclinic
_space_group_IT_number 2
_space_group_name_Hall '-P 1'
_space_group_name_H-M_alt 'P -1'
_atom_sites_solution_hydrogens mixed
_atom_sites_solution_primary iterative
_audit_creation_date 2021-05-20
_audit_creation_method
;
Olex2 1.3
(compiled 2020.11.12 svn.r5f609507 for OlexSys, GUI svn.r6272)
;
_audit_update_record
;
2022-01-10 deposited with the CCDC.	2022-02-17 downloaded from the CCDC.
;
_cell_angle_alpha 67.150(2)
_cell_angle_beta 76.292(2)
_cell_angle_gamma 85.697(2)
_cell_formula_units_Z 2
_cell_length_a 10.1680(3)
_cell_length_b 10.6947(2)
_cell_length_c 12.3560(3)
_cell_measurement_reflns_used 17910
_cell_measurement_temperature 120.00(14)
_cell_measurement_theta_max 72.9280
_cell_measurement_theta_min 3.9390
_cell_volume 1202.71(6)
_computing_cell_refinement 'CrysAlisPro 1.171.41.89a (Rigaku OD, 2020)'
_computing_data_collection 'CrysAlisPro 1.171.41.89a (Rigaku OD, 2020)'
_computing_data_reduction 'CrysAlisPro 1.171.41.89a (Rigaku OD, 2020)'
_computing_molecular_graphics 'Olex2 1.3 (Dolomanov et al., 2009)'
_computing_publication_material 'Olex2 1.3 (Dolomanov et al., 2009)'
_computing_structure_refinement 'SHELXL 2018/3 (Sheldrick, 2015)'
_computing_structure_solution 'olex2.solve 1.3 (Bourhis et al., 2015)'
_diffrn_ambient_environment N~2~
_diffrn_ambient_temperature 120.00(14)
_diffrn_detector 'Hybrid Pixel Array Detector'
_diffrn_detector_area_resol_mean 10.0000
_diffrn_detector_type 'HyPix-Arc 150'
_diffrn_measured_fraction_theta_full 0.995
_diffrn_measured_fraction_theta_max 0.974
_diffrn_measurement_details
;
List of Runs (angles in degrees, time in seconds):

  # Type    Start    End  Width  t~exp~   \w     \q     \k     \f   Frames
#--------------------------------------------------------------------------
  1  \w      9.00  34.00   0.50    2.00    --    4.00  30.00 163.34   50
  2  \w      6.00  32.00   0.50    2.00    --    4.00  28.00 -16.56   52
  3  \w     12.00  38.00   0.50    2.00    --    4.00  29.00 105.77   52
  4  \w      4.00  29.00   0.50    2.00    --   -4.00  33.00-117.32   50
  5  \w     11.00  36.00   0.50    2.00    --    8.00  29.00  53.02   50
  6  \w     15.00  40.00   0.50    2.00    --   16.00  27.00-178.93   50
  7  \w     18.00  45.00   0.50    2.00    --   20.00  26.00  66.21   54
  8  \w     24.00  50.00   0.50    2.00    --   24.00  25.00   9.98   52
  9  \w    -51.00 -26.00   0.50    2.00    --  -32.00 -25.00 103.55   50
 10  \w    -51.00 -26.00   0.50    2.00    --  -32.00 -25.00   9.56   50
 11  \w    -21.00   5.00   0.50    2.00    --  -32.00  57.00  90.28   52
 12  \w    -51.00 -24.00   0.50    2.00    --  -32.00 -25.00 -57.83   54
 13  \w    -20.00   8.00   0.50    2.00    --  -36.00  51.00-116.09   56
 14  \w    -56.00 -31.00   0.50    2.00    --  -40.00 -24.00 -35.98   50
 15  \w    -56.00 -30.00   0.50    2.00    --  -40.00 -24.00 -90.98   52
 16  \w    -62.00 -37.00   0.50    2.00    --  -48.00 -23.00 137.77   50
 17  \w    -61.00 -35.00   0.50    2.00    --  -48.00 -23.00  41.51   52
 18  \w    -61.00 -36.00   0.50    2.00    --  -48.00 -23.00 -16.30   50
 19  \w    -61.00 -34.00   0.50    2.00    --  -48.00 -23.00-116.03   54
 20  \w    -64.00 -35.00   0.50    2.00    --  -53.01 125.00 -60.00   58
 21  \w    -90.00 -37.00   0.50    2.00    --  -53.01   0.00 150.00  106
 22  \w    -88.00 -33.00   0.50    2.00    --  -53.01   0.00 -90.00  110
 23  \w    -87.00 -35.00   0.50    2.00    --  -53.01 -15.00  30.00  104
 24  \w    -70.00 -44.00   0.50    2.00    --  -60.00 -22.00  70.46   52
 25  \w    -70.00 -45.00   0.50    2.00    --  -60.00 -22.00  94.46   50
 26  \w    -70.00 -45.00   0.50    2.00    --  -60.50 -22.00-151.34   50
 27  \w    -71.00 -46.00   0.50    2.00    --  -60.50 -22.00-171.40   50
 28  \w    -70.00 -45.00   0.50    2.00    --  -60.50 -22.00 163.83   50
 29  \w    -71.00 -46.00   0.50    2.00    --  -60.50 -22.00-121.60   50
 30  \w     35.00  76.00   0.50    2.00    --   66.60-125.00-120.00   82
 31  \w     44.00  94.00   0.50    2.00    --   66.60-125.00 -30.00  100
 32  \w     35.00  92.00   0.50    2.00    --   66.60-125.00  90.00  114
 33  \w     67.00  95.00   0.50    2.00    --   66.60-125.00-180.00   56
 34  \w     35.00  63.00   0.50    2.00    --   66.60-125.00-180.00   56
 35  \w     29.00  54.00   0.50    2.00    --   66.60 -94.00 -90.00   50
 36  \w     36.00  97.00   0.50    2.00    --   69.84-125.00 120.00  122
 37  \w     79.00 107.00   0.50    2.00    --   69.84   0.00-120.00   56
 38  \w     36.00  76.00   0.50    2.00    --   69.84   0.00-120.00   80
 39  \w     50.00  91.00   0.50    2.00    --   69.84   0.00  90.00   82
 40  \w     36.00  96.00   0.50    2.00    --   69.84-125.00   0.00  120
 41  \w     39.00  92.00   0.50    2.00    --   69.84   0.00  30.00  106
 42  \w     38.00 103.00   0.50    2.00    --   72.00-130.00 -89.92  130
 43  \w     54.00  91.00   0.50    2.00    --   72.66  21.00-168.62   74
 44  \w     55.00  92.00   0.50    2.00    --   72.66  21.00  18.74   74
 45  \w     38.00 103.00   0.50    2.00    --   75.25-128.00  18.18  130
 46  \w     34.00  73.00   0.50    2.00    --   75.25-107.00 -71.55   78
 47  \w     32.00  65.00   0.50    2.00    --   75.25-116.00-157.89   66
 48  \w     40.00  65.00   0.50    2.00    --   75.25 -83.00 144.71   50
 49  \w     34.00 102.00   0.50    2.00    --   75.25-123.00-133.26  136
 50  \w     32.00 101.00   0.50    2.00    --   75.25-119.00  46.28  138
 51  \w     33.00  79.00   0.50    2.00    --   75.25-111.00  47.27   92
 52  \w     96.00 122.00   0.50    2.00    --   75.25  21.00 153.78   52
 53  \w     66.00  92.00   0.50    2.00    --   75.25  21.00 153.78   52
 54  \w     33.00  97.00   0.50    2.00    --   75.25-112.00  78.49  128
 55  \w     57.00 119.00   0.50    2.00    --   75.25  21.00 -93.33  124
 56  \w     76.00 104.00   0.50    2.00    --   75.25-126.00 143.58   56
 57  \w     37.00  72.00   0.50    2.00    --   75.25-126.00 143.58   70
 58  \w     51.00 109.00   0.50    2.00    --   75.25   1.00 126.19  116
 59  \w     34.00  98.00   0.50    2.00    --   75.25-114.00 151.47  128
 60  \w     71.00 103.00   0.50    2.00    --   75.25-123.00 -71.61   64
 61  \w     35.00  60.00   0.50    2.00    --   75.25-123.00 -71.61   50
 62  \w     59.00 113.00   0.50    2.00    --   75.25  21.00 -42.47  108
 63  \w     72.00  97.00   0.50    2.00    --   75.25-114.00  92.92   50
 64  \w     34.00  60.00   0.50    2.00    --   75.25-114.00  92.92   52
 65  \w     58.00  91.00   0.50    2.00    --   75.25  21.00 103.73   66
 66  \w     43.00  88.00   0.50    2.00    --   75.25   7.00 -29.39   90
 67  \w     41.00  86.00   0.50    2.00    --   75.25   4.00-167.46   90
 68  \w     71.00  98.00   0.50    2.00    --   75.25-114.00 -45.51   54
 69  \w     32.00  67.00   0.50    2.00    --   75.25-114.00 -45.51   70
 70  \w     83.00 116.00   0.50    2.00    --   75.25   4.00  17.06   66
 71  \w     42.00  80.00   0.50    2.00    --   75.25   4.00  17.06   76
 72  \w     69.00 102.00   0.50    2.00    --   75.25   3.00 -86.01   66
 73  \w     59.00 115.00   0.50    2.00    --   75.25  21.00  41.61  112
 74  \w     39.00  65.00   0.50    2.00    --   75.25   3.00 -86.01   52
 75  \w     57.00  95.00   0.50    2.00    --   75.25  20.00-132.01   76
 76  \w     91.00 116.00   0.50    2.00    --   75.25   4.00-167.46   50
 77  \w     69.00  95.00   0.50    2.00    --   75.25-116.00-157.89   52
 78  \w     62.00  87.00   0.50    2.00    --   75.25  21.00 132.66   50
 79  \w     59.00  95.00   0.50    2.00    --   75.25  21.00  73.47   72
;
_diffrn_measurement_device 'four-circle diffractometer'
_diffrn_measurement_device_type 'XtaLAB Synergy, Dualflex, HyPix-Arc 150'
_diffrn_measurement_method '\w scans'
_diffrn_orient_matrix_type 'CrysAlisPro convention (1999,Acta A55,543-557)'
_diffrn_orient_matrix_UB_11 0.1389942000
_diffrn_orient_matrix_UB_12 -0.0682692000
_diffrn_orient_matrix_UB_13 -0.0026201000
_diffrn_orient_matrix_UB_21 0.0667855000
_diffrn_orient_matrix_UB_22 0.1312300000
_diffrn_orient_matrix_UB_23 -0.1012946000
_diffrn_orient_matrix_UB_31 0.0234627000
_diffrn_orient_matrix_UB_32 0.0506098000
_diffrn_orient_matrix_UB_33 0.0950019000
_diffrn_radiation_monochromator mirror
_diffrn_radiation_probe x-ray
_diffrn_radiation_type 'Cu K\a'
_diffrn_radiation_wavelength 1.54184
_diffrn_reflns_av_R_equivalents 0.0354
_diffrn_reflns_av_unetI/netI 0.0174
_diffrn_reflns_Laue_measured_fraction_full 0.995
_diffrn_reflns_Laue_measured_fraction_max 0.974
_diffrn_reflns_limit_h_max 12
_diffrn_reflns_limit_h_min -12
_diffrn_reflns_limit_k_max 13
_diffrn_reflns_limit_k_min -12
_diffrn_reflns_limit_l_max 15
_diffrn_reflns_limit_l_min -11
_diffrn_reflns_number 29393
_diffrn_reflns_point_group_measured_fraction_full 0.995
_diffrn_reflns_point_group_measured_fraction_max 0.974
_diffrn_reflns_theta_full 67.684
_diffrn_reflns_theta_max 73.872
_diffrn_reflns_theta_min 3.986
_diffrn_source 'micro-focus sealed X-ray tube'
_diffrn_source_type 'PhotonJet (Cu) X-ray Source'
_exptl_absorpt_coefficient_mu 4.271
_exptl_absorpt_correction_T_max 0.778
_exptl_absorpt_correction_T_min 0.657
_exptl_absorpt_correction_type analytical
_exptl_absorpt_process_details
;
CrysAlisPro 1.171.41.89a (Rigaku Oxford Diffraction, 2020)
Analytical numeric absorption correction using a multifaceted crystal
model based on expressions derived by R.C. Clark & J.S. Reid.
(Clark, R. C. & Reid, J. S. (1995). Acta Cryst. A51, 887-897)
Empirical absorption correction using spherical harmonics,
implemented in SCALE3 ABSPACK scaling algorithm.
;
_exptl_crystal_colour orange
_exptl_crystal_colour_primary orange
_exptl_crystal_density_diffrn 1.443
_exptl_crystal_description block
_exptl_crystal_F_000 540
_exptl_crystal_size_max 0.139
_exptl_crystal_size_mid 0.119
_exptl_crystal_size_min 0.08
_refine_diff_density_max 1.025
_refine_diff_density_min -0.406
_refine_diff_density_rms 0.057
_refine_ls_extinction_method none
_refine_ls_goodness_of_fit_ref 1.097
_refine_ls_hydrogen_treatment constr
_refine_ls_matrix_type full
_refine_ls_number_parameters 372
_refine_ls_number_reflns 4749
_refine_ls_number_restraints 1
_refine_ls_restrained_S_all 1.097
_refine_ls_R_factor_all 0.0409
_refine_ls_R_factor_gt 0.0392
_refine_ls_shift/su_max 0.001
_refine_ls_shift/su_mean 0.000
_refine_ls_structure_factor_coef Fsqd
_refine_ls_weighting_details 'w=1/[\s^2^(Fo^2^)+(0.0731P)^2^+0.3900P] where P=(Fo^2^+2Fc^2^)/3'
_refine_ls_weighting_scheme calc
_refine_ls_wR_factor_gt 0.1151
_refine_ls_wR_factor_ref 0.1164
_reflns_Friedel_coverage 0.000
_reflns_number_gt 4508
_reflns_number_total 4749
_reflns_threshold_expression 'I > 2\s(I)'
_cod_data_source_file d2dt00126h2.cif
_cod_data_source_block CrdpqCN
_cod_original_cell_volume 1202.71(5)
_cod_database_code 7709558
_shelx_shelxl_version_number 2018/3
_chemical_oxdiff_formula 'C26 H21.53 Cr1 N6 O3.265'
_shelx_space_group_comment
;
The symmetry employed for this shelxl refinement is uniquely defined
by the following loop, which should always be used as a source of
symmetry information in preference to the above space-group names.
They are only intended as comments.
;
_shelx_estimated_absorpt_t_max 0.726
_shelx_estimated_absorpt_t_min 0.588
_reflns_odcompleteness_completeness 98.90
_reflns_odcompleteness_iscentric 1
_reflns_odcompleteness_theta 71.98
_olex2_refinement_description
;
1. Fixed Uiso
 At 1.2 times of:
  All C(H) groups
 At 1.5 times of:
  All O(H,H) groups
2. Others
 1*[Sof(O4)+Sof(H4A)+Sof(H4B)]+1*[Sof(O6)+Sof(H6A)+Sof(H6B)]+1*[Sof(O5)+
 Sof(H5A)+Sof(H5B)]=1 with esd of 0.01
 Sof(O4)=Sof(H4A)=Sof(H4B)=FVAR(1)
 Sof(O6)=Sof(H6A)=Sof(H6B)=FVAR(2)
 Sof(O5)=Sof(H5A)=Sof(H5B)=FVAR(3)
 Sof(O1)=Sof(H1A)=Sof(H1B)=FVAR(4)
 Sof(O3)=Sof(H3A)=Sof(H3B)=FVAR(5)
3.a Riding coordinates:
 O2(H2A,H2B)
3.b Free rotating group:
 O1(H1A,H1B), O3(H3A,H3B), O4(H4A,H4B), O5(H5A,H5B), O6(H6A,H6B)
3.c Aromatic/amide H refined with riding coordinates:
 C4(H4), C5(H5), C6(H6), C8(H8), C9(H9), C10(H10), C14(H14), C15(H15),
 C16(H16), C19(H19), C20(H20), C21(H21), C24(H24), C25(H25), C26(H26)
;
_olex2_submission_special_instructions 'No special instructions were received'
_oxdiff_exptl_absorpt_empirical_details
;
Empirical correction (ABSPACK) includes:
- Absorption correction using spherical harmonics
- Frame scaling
;
_oxdiff_exptl_absorpt_empirical_full_max 1.900
_oxdiff_exptl_absorpt_empirical_full_min 0.747

loop_
_space_group_symop_operation_xyz
'x, y, z'
'-x, -y, -z'

loop_
_atom_site_label
_atom_site_type_symbol
_atom_site_fract_x
_atom_site_fract_y
_atom_site_fract_z
_atom_site_U_iso_or_equiv
_atom_site_adp_type
_atom_site_occupancy
_atom_site_site_symmetry_order
_atom_site_calc_flag
_atom_site_refinement_flags_posn
_atom_site_refinement_flags_adp
_atom_site_refinement_flags_occupancy
_atom_site_disorder_assembly
_atom_site_disorder_group
Cr1 Cr 0.30866(3) 0.72103(3) 0.67405(3) 0.02957(12) Uani 1 1 d . . . . .
N1 N 0.33996(16) 0.52722(16) 0.79197(15) 0.0321(3) Uani 1 1 d . . . . .
N2 N 0.46270(16) 0.69073(15) 0.54699(15) 0.0302(3) Uani 1 1 d . . . . .
N3 N 0.27908(16) 0.91038(16) 0.54846(16) 0.0337(4) Uani 1 1 d . . . . .
N4 N 0.0695(2) 0.6015(2) 0.6079(2) 0.0498(5) Uani 1 1 d . . . . .
N5 N 0.0847(2) 0.7582(2) 0.8918(2) 0.0588(6) Uani 1 1 d . . . . .
N6 N 0.50437(19) 0.87393(19) 0.75464(16) 0.0407(4) Uani 1 1 d . . . . .
C1 C 0.1576(2) 0.64259(19) 0.6285(2) 0.0360(4) Uani 1 1 d . . . . .
C2 C 0.1615(2) 0.7472(2) 0.8113(2) 0.0408(5) Uani 1 1 d . . . . .
C3 C 0.4418(2) 0.81221(19) 0.72599(17) 0.0329(4) Uani 1 1 d . . . . .
C4 C 0.2364(2) 0.4540(2) 0.87571(19) 0.0372(4) Uani 1 1 d . . . . .
H4 H 0.147389 0.477048 0.863882 0.045 Uiso 1 1 calc R U . . .
C5 C 0.2520(2) 0.3451(2) 0.9799(2) 0.0419(5) Uani 1 1 d . . . . .
H5 H 0.176101 0.290772 1.034281 0.050 Uiso 1 1 calc R U . . .
C6 C 0.3780(2) 0.3182(2) 1.00219(19) 0.0413(5) Uani 1 1 d . . . . .
H6 H 0.389894 0.249770 1.076001 0.050 Uiso 1 1 calc R U . . .
C7 C 0.4909(2) 0.3921(2) 0.91552(18) 0.0363(4) Uani 1 1 d . . . . .
C8 C 0.6245(2) 0.3703(2) 0.9346(2) 0.0407(5) Uani 1 1 d . . . . .
H8 H 0.639936 0.304858 1.008435 0.049 Uiso 1 1 calc R U . . .
C9 C 0.7305(2) 0.4431(2) 0.8474(2) 0.0414(5) Uani 1 1 d . . . . .
H9 H 0.818311 0.435105 0.863282 0.050 Uiso 1 1 calc R U . . .
C10 C 0.7099(2) 0.5300(2) 0.7336(2) 0.0371(4) Uani 1 1 d . . . . .
H10 H 0.786052 0.574912 0.671868 0.044 Uiso 1 1 calc R U . . .
C11 C 0.5823(2) 0.55248(19) 0.70831(18) 0.0329(4) Uani 1 1 d . . . . .
C12 C 0.4694(2) 0.49159(19) 0.80507(18) 0.0319(4) Uani 1 1 d . . . . .
C13 C 0.57268(19) 0.61871(18) 0.58005(18) 0.0314(4) Uani 1 1 d . . . . .
C14 C 0.6787(2) 0.5987(2) 0.49421(19) 0.0368(4) Uani 1 1 d . . . . .
H14 H 0.751539 0.542229 0.518790 0.044 Uiso 1 1 calc R U . . .
C15 C 0.6783(2) 0.6607(2) 0.37343(19) 0.0388(5) Uani 1 1 d . . . . .
H15 H 0.752729 0.651673 0.314018 0.047 Uiso 1 1 calc R U . . .
C16 C 0.5681(2) 0.7360(2) 0.34032(19) 0.0370(4) Uani 1 1 d . . . . .
H16 H 0.566767 0.780824 0.257465 0.044 Uiso 1 1 calc R U . . .
C17 C 0.4587(2) 0.74636(18) 0.42856(17) 0.0316(4) Uani 1 1 d . . . . .
C18 C 0.3407(2) 0.82539(19) 0.38779(18) 0.0346(4) Uani 1 1 d . . . . .
C19 C 0.3109(2) 0.8233(2) 0.2850(2) 0.0423(5) Uani 1 1 d . . . . .
H19 H 0.353943 0.758844 0.253378 0.051 Uiso 1 1 calc R U . . .
C20 C 0.2195(2) 0.9131(3) 0.2258(2) 0.0505(6) Uani 1 1 d . . . . .
H20 H 0.198012 0.905718 0.157761 0.061 Uiso 1 1 calc R U . . .
C21 C 0.1620(2) 1.0101(2) 0.2652(2) 0.0485(6) Uani 1 1 d . . . . .
H21 H 0.104729 1.074452 0.221723 0.058 Uiso 1 1 calc R U . . .
C22 C 0.1868(2) 1.0164(2) 0.3713(2) 0.0409(5) Uani 1 1 d . . . . .
C23 C 0.26893(19) 0.91718(19) 0.43730(18) 0.0344(4) Uani 1 1 d . . . . .
C24 C 0.1310(2) 1.1164(2) 0.4149(2) 0.0463(6) Uani 1 1 d . . . . .
H24 H 0.076015 1.184365 0.371941 0.056 Uiso 1 1 calc R U . . .
C25 C 0.1553(2) 1.1166(2) 0.5183(2) 0.0467(6) Uani 1 1 d . . . . .
H25 H 0.123610 1.187920 0.545030 0.056 Uiso 1 1 calc R U . . .
C26 C 0.2281(2) 1.0091(2) 0.5851(2) 0.0398(5) Uani 1 1 d . . . . .
H26 H 0.241506 1.007001 0.659307 0.048 Uiso 1 1 calc R U . . .
O1 O 0.0350(3) 0.2307(4) 0.8653(3) 0.0686(12) Uani 0.686(7) 1 d G . P A 4
H1A H -0.022703 0.206658 0.934607 0.103 Uiso 0.686(7) 1 d G U P A 4
H1B H 0.073369 0.155485 0.864431 0.103 Uiso 0.686(7) 1 d G U P A 4
O2 O 0.4190(3) 1.0080(2) 0.92394(18) 0.0850(8) Uani 1 1 d . . . . .
H2A H 0.456957 0.967306 0.875924 0.128 Uiso 1 1 d R U . . .
H2B H 0.359907 0.949076 0.979794 0.128 Uiso 1 1 d R U . . .
O3 O -0.0289(3) 0.3481(3) 0.6423(3) 0.0514(10) Uani 0.583(6) 1 d G . P B 7
H3A H -0.015486 0.420026 0.575809 0.077 Uiso 0.583(6) 1 d G U P B 7
H3B H 0.012550 0.366487 0.688511 0.077 Uiso 0.583(6) 1 d G U P B 7
O4 O 0.1296(11) 0.9613(9) 0.9717(8) 0.062(3) Uani 0.329(13) 1 d G . P C 1
H4A H 0.108003 0.911367 0.937118 0.093 Uiso 0.329(13) 1 d G U P C 1
H4B H 0.098608 1.041023 0.935396 0.093 Uiso 0.329(13) 1 d G U P C 1
O5 O 0.1875(8) 1.0234(11) 0.8996(14) 0.097(4) Uani 0.431(15) 1 d G . P D 2
H5A H 0.252885 1.063576 0.908895 0.145 Uiso 0.431(15) 1 d G U P D 2
H5B H 0.221454 0.968690 0.863591 0.145 Uiso 0.431(15) 1 d G U P D 2
O6 O 0.1435(10) 1.1174(11) 0.8392(8) 0.067(4) Uani 0.248(9) 1 d G . P E 3
H6A H 0.115290 1.040488 0.843445 0.100 Uiso 0.248(9) 1 d G U P E 3
H6B H 0.150302 1.110070 0.910312 0.100 Uiso 0.248(9) 1 d G U P E 3

loop_
_atom_site_aniso_label
_atom_site_aniso_U_11
_atom_site_aniso_U_22
_atom_site_aniso_U_33
_atom_site_aniso_U_23
_atom_site_aniso_U_13
_atom_site_aniso_U_12
Cr1 0.02725(18) 0.02401(17) 0.03494(19) -0.00911(13) -0.00671(12) 0.00230(11)
N1 0.0310(8) 0.0275(8) 0.0350(8) -0.0091(6) -0.0074(6) 0.0019(6)
N2 0.0318(8) 0.0223(7) 0.0348(8) -0.0093(6) -0.0069(6) 0.0003(6)
N3 0.0304(8) 0.0244(7) 0.0440(9) -0.0111(7) -0.0080(7) 0.0013(6)
N4 0.0390(10) 0.0367(9) 0.0777(14) -0.0222(10) -0.0213(10) 0.0042(8)
N5 0.0439(11) 0.0539(12) 0.0706(15) -0.0269(11) 0.0062(10) 0.0042(9)
N6 0.0456(10) 0.0382(9) 0.0364(9) -0.0121(7) -0.0083(8) -0.0026(8)
C1 0.0334(10) 0.0242(9) 0.0458(11) -0.0083(8) -0.0099(8) 0.0034(7)
C2 0.0338(10) 0.0324(10) 0.0512(12) -0.0136(9) -0.0049(9) 0.0027(8)
C3 0.0318(9) 0.0312(9) 0.0331(9) -0.0117(8) -0.0046(8) 0.0029(7)
C4 0.0359(10) 0.0342(10) 0.0388(10) -0.0117(8) -0.0073(8) 0.0002(8)
C5 0.0423(11) 0.0368(10) 0.0382(11) -0.0079(9) -0.0040(9) -0.0024(9)
C6 0.0480(12) 0.0361(11) 0.0348(10) -0.0076(8) -0.0108(9) 0.0017(9)
C7 0.0414(11) 0.0319(10) 0.0364(10) -0.0129(8) -0.0117(8) 0.0045(8)
C8 0.0454(12) 0.0378(11) 0.0401(11) -0.0123(9) -0.0184(9) 0.0080(9)
C9 0.0378(11) 0.0384(11) 0.0502(12) -0.0153(9) -0.0189(9) 0.0072(8)
C10 0.0320(10) 0.0325(10) 0.0442(11) -0.0117(8) -0.0097(8) 0.0028(8)
C11 0.0329(10) 0.0263(9) 0.0384(10) -0.0107(8) -0.0099(8) 0.0032(7)
C12 0.0348(10) 0.0260(9) 0.0358(10) -0.0117(7) -0.0109(8) 0.0039(7)
C13 0.0303(9) 0.0245(8) 0.0375(10) -0.0102(7) -0.0077(8) 0.0018(7)
C14 0.0346(10) 0.0310(9) 0.0414(11) -0.0126(8) -0.0061(8) 0.0050(8)
C15 0.0394(11) 0.0335(10) 0.0403(11) -0.0148(8) -0.0021(8) 0.0014(8)
C16 0.0440(11) 0.0293(9) 0.0359(10) -0.0113(8) -0.0078(8) -0.0003(8)
C17 0.0365(10) 0.0228(8) 0.0348(10) -0.0095(7) -0.0088(8) -0.0003(7)
C18 0.0353(10) 0.0277(9) 0.0374(10) -0.0071(8) -0.0105(8) -0.0012(7)
C19 0.0434(12) 0.0412(11) 0.0411(11) -0.0120(9) -0.0134(9) -0.0013(9)
C20 0.0462(13) 0.0572(14) 0.0443(12) -0.0106(11) -0.0182(10) 0.0000(11)
C21 0.0358(11) 0.0493(13) 0.0454(12) 0.0008(10) -0.0144(9) 0.0008(9)
C22 0.0303(10) 0.0309(10) 0.0477(12) -0.0011(9) -0.0072(9) -0.0003(8)
C23 0.0302(9) 0.0261(9) 0.0399(10) -0.0042(8) -0.0089(8) -0.0018(7)
C24 0.0335(10) 0.0284(10) 0.0595(14) -0.0006(9) -0.0072(10) 0.0035(8)
C25 0.0361(11) 0.0259(10) 0.0692(15) -0.0143(10) -0.0033(10) 0.0032(8)
C26 0.0365(11) 0.0274(9) 0.0534(12) -0.0146(9) -0.0078(9) 0.0013(8)
O1 0.062(2) 0.088(2) 0.0581(18) -0.0295(16) -0.0158(14) 0.0072(15)
O2 0.148(2) 0.0587(12) 0.0451(10) -0.0240(9) -0.0058(12) -0.0055(13)
O3 0.060(2) 0.0473(17) 0.0536(18) -0.0226(13) -0.0155(14) -0.0095(13)
O4 0.079(6) 0.060(5) 0.054(5) -0.024(4) -0.027(4) 0.013(4)
O5 0.064(4) 0.076(7) 0.153(11) -0.060(7) -0.002(6) 0.000(4)
O6 0.058(5) 0.066(7) 0.057(5) -0.014(4) 0.002(4) 0.005(4)

loop_
_atom_type_symbol
_atom_type_description
_atom_type_scat_dispersion_real
_atom_type_scat_dispersion_imag
_atom_type_scat_source
C C 0.0181 0.0091 'International Tables Vol C Tables 4.2.6.8 and 6.1.1.4'
H H 0.0000 0.0000 'International Tables Vol C Tables 4.2.6.8 and 6.1.1.4'
Cr Cr -0.1635 2.4439 'International Tables Vol C Tables 4.2.6.8 and 6.1.1.4'
N N 0.0311 0.0180 'International Tables Vol C Tables 4.2.6.8 and 6.1.1.4'
O O 0.0492 0.0322 'International Tables Vol C Tables 4.2.6.8 and 6.1.1.4'

loop_
_exptl_crystal_face_index_h
_exptl_crystal_face_index_k
_exptl_crystal_face_index_l
_exptl_crystal_face_perp_dist
-1 0 -2 0.0703
2 1 0 0.0451
0 -1 -1 0.0702
0 1 1 0.0293
-1 0 -1 0.0596
1 0 1 0.0201
-2 -1 0 0.0433
-2 0 1 0.0282

loop_
_geom_angle_atom_site_label_1
_geom_angle_atom_site_label_2
_geom_angle_atom_site_label_3
_geom_angle
_geom_angle_site_symmetry_1
_geom_angle_site_symmetry_3
_geom_angle_publ_flag
N1 Cr1 C1 89.27(7) . . y
N2 Cr1 N1 88.19(6) . . y
N2 Cr1 N3 89.31(6) . . y
N2 Cr1 C1 94.94(8) . . y
N2 Cr1 C2 175.94(8) . . y
N2 Cr1 C3 90.85(7) . . y
N3 Cr1 N1 176.71(6) . . y
N3 Cr1 C1 88.81(7) . . y
N3 Cr1 C2 93.40(8) . . y
N3 Cr1 C3 88.27(7) . . y
C2 Cr1 N1 89.21(8) . . y
C2 Cr1 C1 88.15(9) . . y
C3 Cr1 N1 93.90(7) . . y
C3 Cr1 C1 173.49(8) . . y
C3 Cr1 C2 86.22(8) . . y
C4 N1 Cr1 120.01(13) . . ?
C4 N1 C12 119.09(17) . . ?
C12 N1 Cr1 118.38(13) . . ?
C13 N2 Cr1 120.11(13) . . ?
C17 N2 Cr1 120.41(13) . . ?
C17 N2 C13 119.44(17) . . ?
C23 N3 Cr1 117.26(12) . . ?
C26 N3 Cr1 119.79(15) . . ?
C26 N3 C23 119.33(18) . . ?
N4 C1 Cr1 176.3(2) . . ?
N5 C2 Cr1 176.1(2) . . ?
N6 C3 Cr1 172.09(18) . . ?
N1 C4 H4 118.4 . . ?
N1 C4 C5 123.3(2) . . ?
C5 C4 H4 118.4 . . ?
C4 C5 H5 120.7 . . ?
C6 C5 C4 118.7(2) . . ?
C6 C5 H5 120.7 . . ?
C5 C6 H6 120.1 . . ?
C5 C6 C7 119.85(19) . . ?
C7 C6 H6 120.1 . . ?
C6 C7 C8 122.40(19) . . ?
C6 C7 C12 118.40(19) . . ?
C8 C7 C12 119.20(19) . . ?
C7 C8 H8 119.9 . . ?
C9 C8 C7 120.15(19) . . ?
C9 C8 H8 119.9 . . ?
C8 C9 H9 120.0 . . ?
C8 C9 C10 120.0(2) . . ?
C10 C9 H9 120.0 . . ?
C9 C10 H10 118.9 . . ?
C11 C10 C9 122.3(2) . . ?
C11 C10 H10 118.9 . . ?
C10 C11 C12 117.42(18) . . ?
C10 C11 C13 118.36(18) . . ?
C12 C11 C13 123.45(17) . . ?
N1 C12 C7 119.76(18) . . ?
N1 C12 C11 120.42(17) . . ?
C7 C12 C11 119.82(18) . . ?
N2 C13 C11 122.22(17) . . ?
N2 C13 C14 120.60(18) . . ?
C14 C13 C11 117.11(17) . . ?
C13 C14 H14 120.0 . . ?
C15 C14 C13 120.07(19) . . ?
C15 C14 H14 120.0 . . ?
C14 C15 H15 120.5 . . ?
C16 C15 C14 118.93(19) . . ?
C16 C15 H15 120.5 . . ?
C15 C16 H16 120.1 . . ?
C15 C16 C17 119.85(19) . . ?
C17 C16 H16 120.1 . . ?
N2 C17 C16 120.85(18) . . ?
N2 C17 C18 121.54(17) . . ?
C16 C17 C18 117.55(18) . . ?
C19 C18 C17 117.58(19) . . ?
C19 C18 C23 117.70(19) . . ?
C23 C18 C17 124.11(18) . . ?
C18 C19 H19 118.9 . . ?
C18 C19 C20 122.2(2) . . ?
C20 C19 H19 118.9 . . ?
C19 C20 H20 119.9 . . ?
C21 C20 C19 120.2(2) . . ?
C21 C20 H20 119.9 . . ?
C20 C21 H21 119.9 . . ?
C20 C21 C22 120.3(2) . . ?
C22 C21 H21 119.9 . . ?
C23 C22 C21 119.2(2) . . ?
C24 C22 C21 122.4(2) . . ?
C24 C22 C23 118.4(2) . . ?
N3 C23 C18 120.41(17) . . ?
N3 C23 C22 119.96(19) . . ?
C22 C23 C18 119.6(2) . . ?
C22 C24 H24 119.9 . . ?
C25 C24 C22 120.3(2) . . ?
C25 C24 H24 119.9 . . ?
C24 C25 H25 120.7 . . ?
C24 C25 C26 118.7(2) . . ?
C26 C25 H25 120.7 . . ?
N3 C26 C25 122.6(2) . . ?
N3 C26 H26 118.7 . . ?
C25 C26 H26 118.7 . . ?
H1A O1 H1B 104.5 . . ?
H2A O2 H2B 104.5 . . ?
H3A O3 H3B 104.5 . . ?
H4A O4 H4B 104.5 . . ?
H5A O5 H5B 109.5 . . ?
H6A O6 H6B 109.5 . . ?

loop_
_geom_bond_atom_site_label_1
_geom_bond_atom_site_label_2
_geom_bond_distance
_geom_bond_site_symmetry_2
_geom_bond_publ_flag
Cr1 N1 2.0726(16) . y
Cr1 N2 2.0436(17) . y
Cr1 N3 2.0709(16) . y
Cr1 C1 2.085(2) . y
Cr1 C2 2.073(2) . y
Cr1 C3 2.071(2) . y
N1 C4 1.331(3) . ?
N1 C12 1.372(2) . ?
N2 C13 1.361(2) . ?
N2 C17 1.359(3) . ?
N3 C23 1.375(3) . ?
N3 C26 1.329(3) . ?
N4 C1 1.147(3) . ?
N5 C2 1.150(3) . ?
N6 C3 1.148(3) . ?
C4 H4 0.9500 . ?
C4 C5 1.394(3) . ?
C5 H5 0.9500 . ?
C5 C6 1.361(3) . ?
C6 H6 0.9500 . ?
C6 C7 1.409(3) . ?
C7 C8 1.420(3) . ?
C7 C12 1.422(3) . ?
C8 H8 0.9500 . ?
C8 C9 1.361(3) . ?
C9 H9 0.9500 . ?
C9 C10 1.407(3) . ?
C10 H10 0.9500 . ?
C10 C11 1.388(3) . ?
C11 C12 1.424(3) . ?
C11 C13 1.488(3) . ?
C13 C14 1.390(3) . ?
C14 H14 0.9500 . ?
C14 C15 1.379(3) . ?
C15 H15 0.9500 . ?
C15 C16 1.377(3) . ?
C16 H16 0.9500 . ?
C16 C17 1.392(3) . ?
C17 C18 1.487(3) . ?
C18 C19 1.382(3) . ?
C18 C23 1.420(3) . ?
C19 H19 0.9500 . ?
C19 C20 1.401(3) . ?
C20 H20 0.9500 . ?
C20 C21 1.349(4) . ?
C21 H21 0.9500 . ?
C21 C22 1.420(4) . ?
C22 C23 1.416(3) . ?
C22 C24 1.403(3) . ?
C24 H24 0.9500 . ?
C24 C25 1.358(4) . ?
C25 H25 0.9500 . ?
C25 C26 1.406(3) . ?
C26 H26 0.9500 . ?
O1 H1A 0.8697 . ?
O1 H1B 0.8704 . ?
O2 H2A 0.8702 . ?
O2 H2B 0.8700 . ?
O3 H3A 0.8702 . ?
O3 H3B 0.8699 . ?
O4 H4A 0.8689 . ?
O4 H4B 0.8697 . ?
O5 H5A 0.8703 . ?
O5 H5B 0.8702 . ?
O6 H6A 0.8697 . ?
O6 H6B 0.8707 . ?

loop_
_geom_torsion_atom_site_label_1
_geom_torsion_atom_site_label_2
_geom_torsion_atom_site_label_3
_geom_torsion_atom_site_label_4
_geom_torsion
_geom_torsion_site_symmetry_1
_geom_torsion_site_symmetry_2
_geom_torsion_site_symmetry_3
_geom_torsion_site_symmetry_4
_geom_torsion_publ_flag
Cr1 N1 C4 C5 -158.88(17) . . . . ?
Cr1 N1 C12 C7 151.98(15) . . . . ?
Cr1 N1 C12 C11 -28.7(2) . . . . ?
Cr1 N2 C13 C11 3.9(2) . . . . ?
Cr1 N2 C13 C14 -179.32(14) . . . . ?
Cr1 N2 C17 C16 174.53(14) . . . . ?
Cr1 N2 C17 C18 -2.7(2) . . . . ?
Cr1 N3 C23 C18 -31.6(2) . . . . ?
Cr1 N3 C23 C22 148.59(15) . . . . ?
Cr1 N3 C26 C25 -153.37(17) . . . . ?
N1 C4 C5 C6 5.2(3) . . . . ?
N2 C13 C14 C15 5.1(3) . . . . ?
N2 C17 C18 C19 -149.82(19) . . . . ?
N2 C17 C18 C23 39.4(3) . . . . ?
C4 N1 C12 C7 -10.0(3) . . . . ?
C4 N1 C12 C11 169.26(19) . . . . ?
C4 C5 C6 C7 -5.6(3) . . . . ?
C5 C6 C7 C8 178.8(2) . . . . ?
C5 C6 C7 C12 -1.4(3) . . . . ?
C6 C7 C8 C9 179.1(2) . . . . ?
C6 C7 C12 N1 9.3(3) . . . . ?
C6 C7 C12 C11 -169.94(19) . . . . ?
C7 C8 C9 C10 -6.4(3) . . . . ?
C8 C7 C12 N1 -170.86(18) . . . . ?
C8 C7 C12 C11 9.9(3) . . . . ?
C8 C9 C10 C11 4.6(3) . . . . ?
C9 C10 C11 C12 4.5(3) . . . . ?
C9 C10 C11 C13 -165.83(19) . . . . ?
C10 C11 C12 N1 169.18(18) . . . . ?
C10 C11 C12 C7 -11.5(3) . . . . ?
C10 C11 C13 N2 -154.24(18) . . . . ?
C10 C11 C13 C14 28.8(3) . . . . ?
C11 C13 C14 C15 -177.93(18) . . . . ?
C12 N1 C4 C5 2.8(3) . . . . ?
C12 C7 C8 C9 -0.7(3) . . . . ?
C12 C11 C13 N2 36.1(3) . . . . ?
C12 C11 C13 C14 -140.8(2) . . . . ?
C13 N2 C17 C16 -3.0(3) . . . . ?
C13 N2 C17 C18 179.72(17) . . . . ?
C13 C11 C12 N1 -21.0(3) . . . . ?
C13 C11 C12 C7 158.24(19) . . . . ?
C13 C14 C15 C16 -3.6(3) . . . . ?
C14 C15 C16 C17 -1.1(3) . . . . ?
C15 C16 C17 N2 4.5(3) . . . . ?
C15 C16 C17 C18 -178.13(18) . . . . ?
C16 C17 C18 C19 32.8(3) . . . . ?
C16 C17 C18 C23 -138.0(2) . . . . ?
C17 N2 C13 C11 -178.57(17) . . . . ?
C17 N2 C13 C14 -1.8(3) . . . . ?
C17 C18 C19 C20 -167.7(2) . . . . ?
C17 C18 C23 N3 -18.8(3) . . . . ?
C17 C18 C23 C22 161.05(19) . . . . ?
C18 C19 C20 C21 3.2(4) . . . . ?
C19 C18 C23 N3 170.42(18) . . . . ?
C19 C18 C23 C22 -9.7(3) . . . . ?
C19 C20 C21 C22 -4.1(4) . . . . ?
C20 C21 C22 C23 -2.0(3) . . . . ?
C20 C21 C22 C24 179.0(2) . . . . ?
C21 C22 C23 N3 -171.15(18) . . . . ?
C21 C22 C23 C18 9.0(3) . . . . ?
C21 C22 C24 C25 178.6(2) . . . . ?
C22 C24 C25 C26 -4.9(3) . . . . ?
C23 N3 C26 C25 4.6(3) . . . . ?
C23 C18 C19 C20 3.7(3) . . . . ?
C23 C22 C24 C25 -0.4(3) . . . . ?
C24 C22 C23 N3 7.9(3) . . . . ?
C24 C22 C23 C18 -171.98(18) . . . . ?
C24 C25 C26 N3 2.9(3) . . . . ?
C26 N3 C23 C18 169.92(18) . . . . ?
C26 N3 C23 C22 -9.9(3) . . . . ?

loop_
_exptl_oxdiff_crystal_face_indexfrac_h
_exptl_oxdiff_crystal_face_indexfrac_k
_exptl_oxdiff_crystal_face_indexfrac_l
_exptl_oxdiff_crystal_face_x
_exptl_oxdiff_crystal_face_y
_exptl_oxdiff_crystal_face_z
-0.9998 0.0006 -1.9975 -0.1338 0.1356 -0.2132
1.9990 1.0010 0.0004 0.2095 0.2648 0.0976
0.0008 -0.9990 -0.9990 0.0709 -0.0299 -0.1454
-0.0008 0.9990 0.9990 -0.0709 0.0299 0.1454
-0.9998 -0.0000 -0.9988 -0.1363 0.0344 -0.1183
0.9998 0.0000 0.9988 0.1363 -0.0344 0.1183
-1.9990 -1.0010 -0.0004 -0.2095 -0.2648 -0.0976
-1.9998 -0.0020 0.9986 -0.2804 -0.2350 0.0479
